data_2109015
loop_
_publ_author_name
'Langer, Dominik'
'Wicher, Barbara'
'Bendzinska-Berus, Wioletta'
'Bednarczyk-Cwynar, Barbara'
'Tykarska, Ewa'

_publ_section_title
;
 Insights into isostructural and non-isostructural crystals of esters of
 oleanolic acid and its 11-oxo derivatives
;
_journal_issue 4
_journal_name_full 'Acta Crystallographica Section B'
_journal_page_first
;
;
_journal_paper_doi 10.1107/S2052520622005972
_journal_volume 78
_journal_year 2022
_chemical_absolute_configuration syn
_chemical_formula_moiety 'C34 H56 O3'
_chemical_formula_sum 'C34 H56 O3'
_chemical_formula_weight 512.78
_chemical_name_common 'n-butyl ester of oleanolic acid'
_space_group_crystal_system monoclinic
_space_group_IT_number 4
_space_group_name_Hall 'P 2yb'
_space_group_name_H-M_alt 'P 1 21 1'
_atom_sites_solution_hydrogens geom
_atom_sites_solution_primary direct
_atom_sites_solution_secondary difmap
_audit_creation_method SHELXL-2014/7
_cell_angle_alpha 90
_cell_angle_beta 89.7940(10)
_cell_angle_gamma 90
_cell_formula_units_Z 2
_cell_length_a 6.88410(10)
_cell_length_b 12.20060(10)
_cell_length_c 17.7696(2)
_cell_measurement_reflns_used 15943
_cell_measurement_temperature 130(2)
_cell_measurement_theta_max 76.2780
_cell_measurement_theta_min 2.4650
_cell_volume 1492.46(3)
_computing_cell_refinement 'CrysAlisPro 1.171.38.43 (Rigaku OD, 2015)'
_computing_data_collection 'CrysAlisPro 1.171.38.43 (Rigaku OD, 2015)'
_computing_data_reduction 'CrysAlisPro 1.171.38.43 (Rigaku OD, 2015)'
_computing_molecular_graphics 'Mercury (Macrae et al., 2008)'
_computing_publication_material 'SHELXL-2016/4 (Sheldrick, 2016)'
_computing_structure_refinement 'SHELXL-2016/4 (Sheldrick, 2016)'
_computing_structure_solution 'SIR2004 (Burla et al., 2005)'
_diffrn_ambient_temperature 130(2)
_diffrn_detector_area_resol_mean 10.3991
_diffrn_measured_fraction_theta_full 1.000
_diffrn_measured_fraction_theta_max 0.999
_diffrn_measurement_device_type 'SuperNova, Dual, Cu at zero, Atlas'
_diffrn_measurement_method '\w scans'
_diffrn_radiation_type CuK\a
_diffrn_radiation_wavelength 1.54184
_diffrn_reflns_av_R_equivalents 0.0314
_diffrn_reflns_av_unetI/netI 0.0204
_diffrn_reflns_Laue_measured_fraction_full 1.000
_diffrn_reflns_Laue_measured_fraction_max 0.999
_diffrn_reflns_limit_h_max 8
_diffrn_reflns_limit_h_min -8
_diffrn_reflns_limit_k_max 14
_diffrn_reflns_limit_k_min -15
_diffrn_reflns_limit_l_max 22
_diffrn_reflns_limit_l_min -22
_diffrn_reflns_number 30525
_diffrn_reflns_point_group_measured_fraction_full 0.939
_diffrn_reflns_point_group_measured_fraction_max 0.934
_diffrn_reflns_theta_full 67.684
_diffrn_reflns_theta_max 74.485
_diffrn_reflns_theta_min 4.396
_diffrn_source 'SuperNova (Cu) X-ray Source'
_exptl_absorpt_coefficient_mu 0.537
_exptl_absorpt_correction_T_max 1.00000
_exptl_absorpt_correction_T_min 0.81834
_exptl_absorpt_correction_type multi-scan
_exptl_absorpt_process_details
;
CrysAlisPro 1.171.38.41 (Rigaku Oxford Diffraction, 2015)
Empirical absorption correction using spherical harmonics,
 implemented in SCALE3 ABSPACK scaling algorithm.
;
_exptl_crystal_colour colourless
_exptl_crystal_density_diffrn 1.141
_exptl_crystal_description plate
_exptl_crystal_F_000 568
_exptl_crystal_size_max 0.200
_exptl_crystal_size_mid 0.200
_exptl_crystal_size_min 0.020
_refine_diff_density_max 0.232
_refine_diff_density_min -0.169
_refine_diff_density_rms 0.036
_refine_ls_abs_structure_details
;
 Flack x determined using 2379 quotients [(I+)-(I-)]/[(I+)+(I-)]
 (Parsons, Flack and Wagner, Acta Cryst. B69 (2013) 249-259).
;
_refine_ls_abs_structure_Flack 0.06(7)
_refine_ls_extinction_method none
_refine_ls_goodness_of_fit_ref 1.044
_refine_ls_hydrogen_treatment constr
_refine_ls_matrix_type full
_refine_ls_number_parameters 342
_refine_ls_number_reflns 5703
_refine_ls_number_restraints 1
_refine_ls_restrained_S_all 1.044
_refine_ls_R_factor_all 0.0343
_refine_ls_R_factor_gt 0.0332
_refine_ls_shift/su_max 0.000
_refine_ls_shift/su_mean 0.000
_refine_ls_structure_factor_coef Fsqd
_refine_ls_weighting_details 'w=1/[\s^2^(Fo^2^)+(0.0556P)^2^+0.1924P] where P=(Fo^2^+2Fc^2^)/3'
_refine_ls_weighting_scheme calc
_refine_ls_wR_factor_gt 0.0874
_refine_ls_wR_factor_ref 0.0884
_reflns_Friedel_coverage 0.783
_reflns_Friedel_fraction_full 0.872
_reflns_Friedel_fraction_max 0.863
_reflns_number_gt 5541
_reflns_number_total 5703
_reflns_threshold_expression 'I > 2\s(I)'
_cod_data_source_file rm5063sup1.cif
_cod_data_source_block 5_n-butyl-OA
_cod_original_sg_symbol_H-M 'P 21'
_cod_database_code 2109015
_publcif_datablock.id {fb591985-67da-47a0-92ea-a4ba31ee3203}

_shelx_shelxl_version_number 2014/7
_shelx_space_group_comment
;
The symmetry employed for this shelxl refinement is uniquely defined
by the following loop, which should always be used as a source of
symmetry information in preference to the above space-group names.
They are only intended as comments.
;
_shelx_estimated_absorpt_t_min 0.900
_shelx_estimated_absorpt_t_max 0.989

loop_
_space_group_symop_operation_xyz
'x, y, z'
'-x, y+1/2, -z'

loop_
_atom_site_label
_atom_site_type_symbol
_atom_site_fract_x
_atom_site_fract_y
_atom_site_fract_z
_atom_site_U_iso_or_equiv
_atom_site_adp_type
_atom_site_occupancy
_atom_site_site_symmetry_order
_atom_site_calc_flag
_atom_site_refinement_flags_posn
_atom_site_refinement_flags_adp
_atom_site_refinement_flags_occupancy
_atom_site_disorder_assembly
_atom_site_disorder_group
C1 C 0.7234(2) 0.51754(15) -0.05317(10) 0.0230(3) Uani 1 1 d . . . . .
H1A H 0.6188 0.5680 -0.0368 0.028 Uiso 1 1 calc R U . . .
H1B H 0.8485 0.5485 -0.0359 0.028 Uiso 1 1 calc R U . . .
C2 C 0.7249(3) 0.51190(17) -0.13906(10) 0.0262(4) Uani 1 1 d . . . . .
H2A H 0.5958 0.4878 -0.1570 0.031 Uiso 1 1 calc R U . . .
H2B H 0.7506 0.5858 -0.1599 0.031 Uiso 1 1 calc R U . . .
C3 C 0.8786(3) 0.43297(17) -0.16702(10) 0.0266(4) Uani 1 1 d . . . . .
H3 H 1.0077 0.4602 -0.1494 0.032 Uiso 1 1 calc R U . . .
C4 C 0.8519(2) 0.31492(16) -0.13735(10) 0.0243(4) Uani 1 1 d . . . . .
C5 C 0.8392(2) 0.32238(15) -0.04978(10) 0.0210(3) Uani 1 1 d . . . . .
H5 H 0.9693 0.3508 -0.0343 0.025 Uiso 1 1 calc R U . . .
C6 C 0.8214(3) 0.21157(16) -0.00967(10) 0.0246(4) Uani 1 1 d . . . . .
H6A H 0.9031 0.1564 -0.0357 0.030 Uiso 1 1 calc R U . . .
H6B H 0.6849 0.1862 -0.0112 0.030 Uiso 1 1 calc R U . . .
C7 C 0.8870(3) 0.22340(16) 0.07228(10) 0.0234(4) Uani 1 1 d . . . . .
H7A H 1.0272 0.2415 0.0728 0.028 Uiso 1 1 calc R U . . .
H7B H 0.8704 0.1520 0.0980 0.028 Uiso 1 1 calc R U . . .
C8 C 0.7755(2) 0.31200(14) 0.11707(9) 0.0195(3) Uani 1 1 d . . . . .
C9 C 0.7513(2) 0.41822(14) 0.06975(9) 0.0189(3) Uani 1 1 d . . . . .
H9 H 0.8839 0.4516 0.0683 0.023 Uiso 1 1 calc R U . . .
C10 C 0.6920(2) 0.40544(15) -0.01521(9) 0.0198(3) Uani 1 1 d . . . . .
C11 C 0.6259(2) 0.50139(15) 0.11329(10) 0.0223(3) Uani 1 1 d . . . . .
H11A H 0.6474 0.5753 0.0918 0.027 Uiso 1 1 calc R U . . .
H11B H 0.4872 0.4827 0.1062 0.027 Uiso 1 1 calc R U . . .
C12 C 0.6685(2) 0.50478(15) 0.19587(9) 0.0213(3) Uani 1 1 d . . . . .
H12 H 0.6085 0.5613 0.2244 0.026 Uiso 1 1 calc R U . . .
C13 C 0.7830(2) 0.43542(14) 0.23264(9) 0.0189(3) Uani 1 1 d . . . . .
C14 C 0.8917(2) 0.34354(15) 0.19130(9) 0.0191(3) Uani 1 1 d . . . . .
C15 C 0.9150(2) 0.24047(15) 0.24140(10) 0.0226(3) Uani 1 1 d . . . . .
H15A H 0.7932 0.1975 0.2392 0.027 Uiso 1 1 calc R U . . .
H15B H 1.0199 0.1944 0.2200 0.027 Uiso 1 1 calc R U . . .
C16 C 0.9617(2) 0.26377(15) 0.32396(9) 0.0213(3) Uani 1 1 d . . . . .
H16A H 1.0920 0.2976 0.3275 0.026 Uiso 1 1 calc R U . . .
H16B H 0.9643 0.1939 0.3523 0.026 Uiso 1 1 calc R U . . .
C17 C 0.8102(2) 0.34090(15) 0.35942(9) 0.0207(3) Uani 1 1 d . . . . .
C18 C 0.8125(2) 0.45128(14) 0.31721(9) 0.0203(3) Uani 1 1 d . . . . .
H18 H 0.6997 0.4950 0.3363 0.024 Uiso 1 1 calc R U . . .
C19 C 0.9980(3) 0.51717(16) 0.33512(10) 0.0241(4) Uani 1 1 d . . . . .
H19A H 1.1107 0.4788 0.3126 0.029 Uiso 1 1 calc R U . . .
H19B H 0.9881 0.5899 0.3107 0.029 Uiso 1 1 calc R U . . .
C20 C 1.0375(3) 0.53439(16) 0.41960(10) 0.0260(4) Uani 1 1 d . . . . .
C21 C 1.0333(3) 0.42297(17) 0.45923(10) 0.0286(4) Uani 1 1 d . . . . .
H21A H 1.1460 0.3790 0.4420 0.034 Uiso 1 1 calc R U . . .
H21B H 1.0468 0.4345 0.5141 0.034 Uiso 1 1 calc R U . . .
C22 C 0.8471(3) 0.35857(16) 0.44436(10) 0.0260(4) Uani 1 1 d . . . . .
H22A H 0.7356 0.3986 0.4665 0.031 Uiso 1 1 calc R U . . .
H22B H 0.8558 0.2864 0.4695 0.031 Uiso 1 1 calc R U . . .
C23 C 1.0360(3) 0.24991(19) -0.15899(10) 0.0314(4) Uani 1 1 d . . . . .
H23A H 1.0187 0.1727 -0.1453 0.047 Uiso 1 1 calc R U . . .
H23B H 1.1480 0.2800 -0.1321 0.047 Uiso 1 1 calc R U . . .
H23C H 1.0582 0.2557 -0.2134 0.047 Uiso 1 1 calc R U . . .
C24 C 0.6777(3) 0.25760(18) -0.17417(10) 0.0305(4) Uani 1 1 d . . . . .
H24A H 0.7038 0.2472 -0.2279 0.046 Uiso 1 1 calc R U . . .
H24B H 0.5612 0.3029 -0.1678 0.046 Uiso 1 1 calc R U . . .
H24C H 0.6569 0.1862 -0.1503 0.046 Uiso 1 1 calc R U . . .
C25 C 0.4763(2) 0.37315(16) -0.02713(10) 0.0243(4) Uani 1 1 d . . . . .
H25A H 0.3950 0.4108 0.0101 0.036 Uiso 1 1 calc R U . . .
H25B H 0.4618 0.2937 -0.0212 0.036 Uiso 1 1 calc R U . . .
H25C H 0.4358 0.3945 -0.0779 0.036 Uiso 1 1 calc R U . . .
C26 C 0.5751(2) 0.26363(16) 0.13867(10) 0.0236(4) Uani 1 1 d . . . . .
H26A H 0.4925 0.2604 0.0939 0.035 Uiso 1 1 calc R U . . .
H26B H 0.5135 0.3103 0.1768 0.035 Uiso 1 1 calc R U . . .
H26C H 0.5924 0.1896 0.1590 0.035 Uiso 1 1 calc R U . . .
C27 C 1.0992(2) 0.38717(17) 0.17328(10) 0.0239(4) Uani 1 1 d . . . . .
H27A H 1.0910 0.4636 0.1566 0.036 Uiso 1 1 calc R U . . .
H27B H 1.1577 0.3426 0.1333 0.036 Uiso 1 1 calc R U . . .
H27C H 1.1796 0.3828 0.2186 0.036 Uiso 1 1 calc R U . . .
C28 C 0.6065(2) 0.29134(16) 0.35417(9) 0.0229(4) Uani 1 1 d . . . . .
C29 C 1.2402(3) 0.5854(2) 0.42824(12) 0.0349(4) Uani 1 1 d . . . . .
H29A H 1.2462 0.6543 0.4000 0.052 Uiso 1 1 calc R U . . .
H29B H 1.3383 0.5346 0.4086 0.052 Uiso 1 1 calc R U . . .
H29C H 1.2653 0.5998 0.4816 0.052 Uiso 1 1 calc R U . . .
C30 C 0.8889(3) 0.61296(18) 0.45481(11) 0.0316(4) Uani 1 1 d . . . . .
H30A H 0.9118 0.6183 0.5091 0.047 Uiso 1 1 calc R U . . .
H30B H 0.7574 0.5852 0.4459 0.047 Uiso 1 1 calc R U . . .
H30C H 0.9025 0.6856 0.4319 0.047 Uiso 1 1 calc R U . . .
C31 C 0.4214(3) 0.12825(18) 0.36281(12) 0.0321(4) Uani 1 1 d . . . . .
H31A H 0.3718 0.1338 0.3107 0.039 Uiso 1 1 calc R U . . .
H31B H 0.3255 0.1622 0.3973 0.039 Uiso 1 1 calc R U . . .
C32 C 0.4530(3) 0.00984(19) 0.38363(11) 0.0322(4) Uani 1 1 d . . . . .
H32A H 0.3273 -0.0293 0.3804 0.039 Uiso 1 1 calc R U . . .
H32B H 0.4968 0.0062 0.4366 0.039 Uiso 1 1 calc R U . . .
C33 C 0.6004(3) -0.04902(19) 0.33442(13) 0.0384(5) Uani 1 1 d . . . . .
H33A H 0.5614 -0.0422 0.2811 0.046 Uiso 1 1 calc R U . . .
H33B H 0.7288 -0.0135 0.3402 0.046 Uiso 1 1 calc R U . . .
C34 C 0.6178(4) -0.1693(2) 0.35442(16) 0.0523(6) Uani 1 1 d . . . . .
H34A H 0.6601 -0.1764 0.4068 0.078 Uiso 1 1 calc R U . . .
H34B H 0.7132 -0.2042 0.3211 0.078 Uiso 1 1 calc R U . . .
H34C H 0.4913 -0.2049 0.3483 0.078 Uiso 1 1 calc R U . . .
O3 O 0.8781(2) 0.43701(14) -0.24799(8) 0.0367(3) Uani 1 1 d . . . . .
H3O H 0.9896 0.4219 -0.2644 0.044 Uiso 1 1 calc R U . . .
O28 O 0.45985(18) 0.34158(13) 0.34138(9) 0.0323(3) Uani 1 1 d . . . . .
O29 O 0.60782(18) 0.18372(11) 0.36895(8) 0.0274(3) Uani 1 1 d . . . . .

loop_
_atom_site_aniso_label
_atom_site_aniso_U_11
_atom_site_aniso_U_22
_atom_site_aniso_U_33
_atom_site_aniso_U_23
_atom_site_aniso_U_13
_atom_site_aniso_U_12
C1 0.0235(7) 0.0208(9) 0.0247(8) 0.0006(7) -0.0036(6) 0.0000(7)
C2 0.0287(8) 0.0238(10) 0.0263(8) 0.0033(7) -0.0034(6) -0.0015(7)
C3 0.0256(8) 0.0308(10) 0.0234(8) -0.0007(7) -0.0015(6) -0.0039(7)
C4 0.0217(7) 0.0258(10) 0.0256(8) -0.0031(7) -0.0027(6) -0.0021(7)
C5 0.0178(7) 0.0198(9) 0.0255(8) -0.0024(7) -0.0044(6) -0.0010(6)
C6 0.0255(8) 0.0206(9) 0.0278(9) -0.0028(7) -0.0042(7) 0.0019(7)
C7 0.0246(8) 0.0194(9) 0.0263(8) -0.0018(7) -0.0043(6) 0.0050(7)
C8 0.0171(7) 0.0180(9) 0.0235(7) 0.0005(6) -0.0037(6) 0.0017(6)
C9 0.0161(7) 0.0175(8) 0.0232(7) -0.0006(6) -0.0033(6) 0.0006(6)
C10 0.0176(7) 0.0191(9) 0.0228(7) -0.0005(6) -0.0046(6) 0.0008(6)
C11 0.0217(7) 0.0200(9) 0.0251(8) 0.0001(7) -0.0044(6) 0.0049(7)
C12 0.0196(7) 0.0189(9) 0.0254(8) -0.0010(7) -0.0018(6) 0.0024(6)
C13 0.0159(7) 0.0172(8) 0.0236(8) 0.0001(6) -0.0019(6) -0.0012(6)
C14 0.0155(6) 0.0191(8) 0.0229(7) -0.0002(6) -0.0035(5) 0.0023(6)
C15 0.0225(8) 0.0192(9) 0.0262(8) 0.0006(7) -0.0032(6) 0.0059(6)
C16 0.0178(7) 0.0205(9) 0.0257(8) 0.0031(7) -0.0042(6) 0.0029(6)
C17 0.0185(7) 0.0205(9) 0.0232(7) 0.0022(7) -0.0031(6) 0.0014(6)
C18 0.0188(7) 0.0185(9) 0.0236(8) -0.0002(7) -0.0025(6) 0.0025(6)
C19 0.0253(8) 0.0220(9) 0.0250(8) 0.0003(7) -0.0034(6) -0.0010(7)
C20 0.0258(8) 0.0246(10) 0.0275(8) -0.0048(7) -0.0074(7) 0.0014(7)
C21 0.0303(9) 0.0308(11) 0.0248(8) -0.0008(7) -0.0100(7) 0.0031(8)
C22 0.0287(8) 0.0260(11) 0.0234(8) 0.0027(7) -0.0040(6) 0.0023(7)
C23 0.0307(9) 0.0337(12) 0.0297(8) -0.0068(8) 0.0001(7) 0.0040(8)
C24 0.0313(9) 0.0318(11) 0.0285(8) -0.0038(8) -0.0067(7) -0.0069(8)
C25 0.0180(7) 0.0270(10) 0.0279(8) 0.0013(7) -0.0051(6) -0.0026(6)
C26 0.0197(7) 0.0230(9) 0.0281(8) 0.0025(7) -0.0040(6) -0.0031(7)
C27 0.0157(7) 0.0295(10) 0.0266(8) -0.0005(7) -0.0025(6) 0.0008(7)
C28 0.0214(8) 0.0248(10) 0.0227(7) 0.0025(7) -0.0015(6) 0.0016(7)
C29 0.0303(9) 0.0358(12) 0.0386(10) -0.0074(9) -0.0102(8) -0.0038(8)
C30 0.0347(10) 0.0295(11) 0.0308(9) -0.0059(8) -0.0052(7) 0.0039(8)
C31 0.0213(8) 0.0327(12) 0.0424(11) 0.0083(9) -0.0030(7) -0.0044(7)
C32 0.0282(9) 0.0318(11) 0.0365(10) 0.0067(9) -0.0048(7) -0.0074(8)
C33 0.0431(11) 0.0330(12) 0.0391(11) 0.0036(9) -0.0033(9) -0.0007(9)
C34 0.0677(17) 0.0353(14) 0.0541(14) 0.0021(11) -0.0101(12) 0.0030(12)
O3 0.0415(8) 0.0439(9) 0.0248(6) 0.0003(6) 0.0030(5) -0.0017(7)
O28 0.0182(6) 0.0291(8) 0.0497(8) 0.0066(6) -0.0004(5) 0.0031(5)
O29 0.0200(6) 0.0231(7) 0.0393(7) 0.0070(6) -0.0047(5) -0.0014(5)

loop_
_atom_type_symbol
_atom_type_description
_atom_type_scat_dispersion_real
_atom_type_scat_dispersion_imag
_atom_type_scat_source
C C 0.0181 0.0091 'International Tables Vol C Tables 4.2.6.8 and 6.1.1.4'
H H 0.0000 0.0000 'International Tables Vol C Tables 4.2.6.8 and 6.1.1.4'
O O 0.0492 0.0322 'International Tables Vol C Tables 4.2.6.8 and 6.1.1.4'

loop_
_geom_angle_atom_site_label_1
_geom_angle_atom_site_label_2
_geom_angle_atom_site_label_3
_geom_angle
_geom_angle_site_symmetry_1
_geom_angle_site_symmetry_3
_geom_angle_publ_flag
C2 C1 C10 113.46(15) . . ?
C2 C1 H1A 108.9 . . ?
C10 C1 H1A 108.9 . . ?
C2 C1 H1B 108.9 . . ?
C10 C1 H1B 108.9 . . ?
H1A C1 H1B 107.7 . . ?
C3 C2 C1 111.03(15) . . ?
C3 C2 H2A 109.4 . . ?
C1 C2 H2A 109.4 . . ?
C3 C2 H2B 109.4 . . ?
C1 C2 H2B 109.4 . . ?
H2A C2 H2B 108.0 . . ?
O3 C3 C2 107.59(15) . . ?
O3 C3 C4 111.87(16) . . ?
C2 C3 C4 113.51(15) . . ?
O3 C3 H3 107.9 . . ?
C2 C3 H3 107.9 . . ?
C4 C3 H3 107.9 . . ?
C24 C4 C23 107.55(16) . . ?
C24 C4 C3 111.79(15) . . ?
C23 C4 C3 107.32(15) . . ?
C24 C4 C5 114.22(14) . . ?
C23 C4 C5 108.74(14) . . ?
C3 C4 C5 106.99(14) . . ?
C6 C5 C10 109.85(14) . . ?
C6 C5 C4 114.59(14) . . ?
C10 C5 C4 117.70(14) . . ?
C6 C5 H5 104.4 . . ?
C10 C5 H5 104.4 . . ?
C4 C5 H5 104.4 . . ?
C5 C6 C7 109.58(14) . . ?
C5 C6 H6A 109.8 . . ?
C7 C6 H6A 109.8 . . ?
C5 C6 H6B 109.8 . . ?
C7 C6 H6B 109.8 . . ?
H6A C6 H6B 108.2 . . ?
C6 C7 C8 114.05(14) . . ?
C6 C7 H7A 108.7 . . ?
C8 C7 H7A 108.7 . . ?
C6 C7 H7B 108.7 . . ?
C8 C7 H7B 108.7 . . ?
H7A C7 H7B 107.6 . . ?
C7 C8 C26 107.57(14) . . ?
C7 C8 C9 111.03(13) . . ?
C26 C8 C9 110.79(13) . . ?
C7 C8 C14 110.23(13) . . ?
C26 C8 C14 109.67(13) . . ?
C9 C8 C14 107.57(13) . . ?
C11 C9 C8 109.81(13) . . ?
C11 C9 C10 113.64(13) . . ?
C8 C9 C10 117.73(14) . . ?
C11 C9 H9 104.8 . . ?
C8 C9 H9 104.8 . . ?
C10 C9 H9 104.8 . . ?
C1 C10 C25 107.35(14) . . ?
C1 C10 C5 108.38(13) . . ?
C25 C10 C5 113.74(14) . . ?
C1 C10 C9 107.22(14) . . ?
C25 C10 C9 114.06(13) . . ?
C5 C10 C9 105.81(13) . . ?
C12 C11 C9 113.52(14) . . ?
C12 C11 H11A 108.9 . . ?
C9 C11 H11A 108.9 . . ?
C12 C11 H11B 108.9 . . ?
C9 C11 H11B 108.9 . . ?
H11A C11 H11B 107.7 . . ?
C13 C12 C11 125.61(16) . . ?
C13 C12 H12 117.2 . . ?
C11 C12 H12 117.2 . . ?
C12 C13 C18 118.91(15) . . ?
C12 C13 C14 121.26(15) . . ?
C18 C13 C14 119.78(14) . . ?
C13 C14 C15 111.68(13) . . ?
C13 C14 C27 107.12(14) . . ?
C15 C14 C27 107.39(13) . . ?
C13 C14 C8 109.14(12) . . ?
C15 C14 C8 109.47(14) . . ?
C27 C14 C8 112.05(13) . . ?
C16 C15 C14 115.01(15) . . ?
C16 C15 H15A 108.5 . . ?
C14 C15 H15A 108.5 . . ?
C16 C15 H15B 108.5 . . ?
C14 C15 H15B 108.5 . . ?
H15A C15 H15B 107.5 . . ?
C15 C16 C17 111.23(13) . . ?
C15 C16 H16A 109.4 . . ?
C17 C16 H16A 109.4 . . ?
C15 C16 H16B 109.4 . . ?
C17 C16 H16B 109.4 . . ?
H16A C16 H16B 108.0 . . ?
C28 C17 C16 110.69(15) . . ?
C28 C17 C18 108.86(13) . . ?
C16 C17 C18 109.23(13) . . ?
C28 C17 C22 105.56(13) . . ?
C16 C17 C22 111.83(13) . . ?
C18 C17 C22 110.59(15) . . ?
C13 C18 C17 111.50(14) . . ?
C13 C18 C19 112.44(13) . . ?
C17 C18 C19 111.21(13) . . ?
C13 C18 H18 107.1 . . ?
C17 C18 H18 107.1 . . ?
C19 C18 H18 107.1 . . ?
C20 C19 C18 114.91(15) . . ?
C20 C19 H19A 108.5 . . ?
C18 C19 H19A 108.5 . . ?
C20 C19 H19B 108.5 . . ?
C18 C19 H19B 108.5 . . ?
H19A C19 H19B 107.5 . . ?
C21 C20 C30 110.84(16) . . ?
C21 C20 C29 109.23(15) . . ?
C30 C20 C29 108.12(16) . . ?
C21 C20 C19 108.90(15) . . ?
C30 C20 C19 111.27(14) . . ?
C29 C20 C19 108.44(15) . . ?
C22 C21 C20 113.05(14) . . ?
C22 C21 H21A 109.0 . . ?
C20 C21 H21A 109.0 . . ?
C22 C21 H21B 109.0 . . ?
C20 C21 H21B 109.0 . . ?
H21A C21 H21B 107.8 . . ?
C21 C22 C17 112.41(14) . . ?
C21 C22 H22A 109.1 . . ?
C17 C22 H22A 109.1 . . ?
C21 C22 H22B 109.1 . . ?
C17 C22 H22B 109.1 . . ?
H22A C22 H22B 107.9 . . ?
C4 C23 H23A 109.5 . . ?
C4 C23 H23B 109.5 . . ?
H23A C23 H23B 109.5 . . ?
C4 C23 H23C 109.5 . . ?
H23A C23 H23C 109.5 . . ?
H23B C23 H23C 109.5 . . ?
C4 C24 H24A 109.5 . . ?
C4 C24 H24B 109.5 . . ?
H24A C24 H24B 109.5 . . ?
C4 C24 H24C 109.5 . . ?
H24A C24 H24C 109.5 . . ?
H24B C24 H24C 109.5 . . ?
C10 C25 H25A 109.5 . . ?
C10 C25 H25B 109.5 . . ?
H25A C25 H25B 109.5 . . ?
C10 C25 H25C 109.5 . . ?
H25A C25 H25C 109.5 . . ?
H25B C25 H25C 109.5 . . ?
C8 C26 H26A 109.5 . . ?
C8 C26 H26B 109.5 . . ?
H26A C26 H26B 109.5 . . ?
C8 C26 H26C 109.5 . . ?
H26A C26 H26C 109.5 . . ?
H26B C26 H26C 109.5 . . ?
C14 C27 H27A 109.5 . . ?
C14 C27 H27B 109.5 . . ?
H27A C27 H27B 109.5 . . ?
C14 C27 H27C 109.5 . . ?
H27A C27 H27C 109.5 . . ?
H27B C27 H27C 109.5 . . ?
O28 C28 O29 122.88(17) . . ?
O28 C28 C17 125.44(18) . . ?
O29 C28 C17 111.62(14) . . ?
C20 C29 H29A 109.5 . . ?
C20 C29 H29B 109.5 . . ?
H29A C29 H29B 109.5 . . ?
C20 C29 H29C 109.5 . . ?
H29A C29 H29C 109.5 . . ?
H29B C29 H29C 109.5 . . ?
C20 C30 H30A 109.5 . . ?
C20 C30 H30B 109.5 . . ?
H30A C30 H30B 109.5 . . ?
C20 C30 H30C 109.5 . . ?
H30A C30 H30C 109.5 . . ?
H30B C30 H30C 109.5 . . ?
O29 C31 C32 107.43(15) . . ?
O29 C31 H31A 110.2 . . ?
C32 C31 H31A 110.2 . . ?
O29 C31 H31B 110.2 . . ?
C32 C31 H31B 110.2 . . ?
H31A C31 H31B 108.5 . . ?
C31 C32 C33 114.13(17) . . ?
C31 C32 H32A 108.7 . . ?
C33 C32 H32A 108.7 . . ?
C31 C32 H32B 108.7 . . ?
C33 C32 H32B 108.7 . . ?
H32A C32 H32B 107.6 . . ?
C34 C33 C32 112.1(2) . . ?
C34 C33 H33A 109.2 . . ?
C32 C33 H33A 109.2 . . ?
C34 C33 H33B 109.2 . . ?
C32 C33 H33B 109.2 . . ?
H33A C33 H33B 107.9 . . ?
C33 C34 H34A 109.5 . . ?
C33 C34 H34B 109.5 . . ?
H34A C34 H34B 109.5 . . ?
C33 C34 H34C 109.5 . . ?
H34A C34 H34C 109.5 . . ?
H34B C34 H34C 109.5 . . ?
C3 O3 H3O 109.5 . . ?
C28 O29 C31 115.76(14) . . ?

loop_
_geom_bond_atom_site_label_1
_geom_bond_atom_site_label_2
_geom_bond_distance
_geom_bond_site_symmetry_2
_geom_bond_publ_flag
C1 C2 1.528(2) . ?
C1 C10 1.540(2) . ?
C1 H1A 0.9900 . ?
C1 H1B 0.9900 . ?
C2 C3 1.513(3) . ?
C2 H2A 0.9900 . ?
C2 H2B 0.9900 . ?
C3 O3 1.440(2) . ?
C3 C4 1.544(3) . ?
C3 H3 1.0000 . ?
C4 C24 1.537(2) . ?
C4 C23 1.543(3) . ?
C4 C5 1.561(2) . ?
C5 C6 1.533(3) . ?
C5 C10 1.558(2) . ?
C5 H5 1.0000 . ?
C6 C7 1.533(2) . ?
C6 H6A 0.9900 . ?
C6 H6B 0.9900 . ?
C7 C8 1.545(2) . ?
C7 H7A 0.9900 . ?
C7 H7B 0.9900 . ?
C8 C26 1.548(2) . ?
C8 C9 1.554(2) . ?
C8 C14 1.592(2) . ?
C9 C11 1.539(2) . ?
C9 C10 1.573(2) . ?
C9 H9 1.0000 . ?
C10 C25 1.552(2) . ?
C11 C12 1.498(2) . ?
C11 H11A 0.9900 . ?
C11 H11B 0.9900 . ?
C12 C13 1.330(2) . ?
C12 H12 0.9500 . ?
C13 C18 1.530(2) . ?
C13 C14 1.534(2) . ?
C14 C15 1.549(2) . ?
C14 C27 1.557(2) . ?
C15 C16 1.530(2) . ?
C15 H15A 0.9900 . ?
C15 H15B 0.9900 . ?
C16 C17 1.538(2) . ?
C16 H16A 0.9900 . ?
C16 H16B 0.9900 . ?
C17 C28 1.531(2) . ?
C17 C18 1.542(2) . ?
C17 C22 1.547(2) . ?
C18 C19 1.543(2) . ?
C18 H18 1.0000 . ?
C19 C20 1.541(2) . ?
C19 H19A 0.9900 . ?
C19 H19B 0.9900 . ?
C20 C21 1.531(3) . ?
C20 C30 1.534(3) . ?
C20 C29 1.536(3) . ?
C21 C22 1.527(3) . ?
C21 H21A 0.9900 . ?
C21 H21B 0.9900 . ?
C22 H22A 0.9900 . ?
C22 H22B 0.9900 . ?
C23 H23A 0.9800 . ?
C23 H23B 0.9800 . ?
C23 H23C 0.9800 . ?
C24 H24A 0.9800 . ?
C24 H24B 0.9800 . ?
C24 H24C 0.9800 . ?
C25 H25A 0.9800 . ?
C25 H25B 0.9800 . ?
C25 H25C 0.9800 . ?
C26 H26A 0.9800 . ?
C26 H26B 0.9800 . ?
C26 H26C 0.9800 . ?
C27 H27A 0.9800 . ?
C27 H27B 0.9800 . ?
C27 H27C 0.9800 . ?
C28 O28 1.203(2) . ?
C28 O29 1.339(2) . ?
C29 H29A 0.9800 . ?
C29 H29B 0.9800 . ?
C29 H29C 0.9800 . ?
C30 H30A 0.9800 . ?
C30 H30B 0.9800 . ?
C30 H30C 0.9800 . ?
C31 O29 1.455(2) . ?
C31 C32 1.507(3) . ?
C31 H31A 0.9900 . ?
C31 H31B 0.9900 . ?
C32 C33 1.518(3) . ?
C32 H32A 0.9900 . ?
C32 H32B 0.9900 . ?
C33 C34 1.514(3) . ?
C33 H33A 0.9900 . ?
C33 H33B 0.9900 . ?
C34 H34A 0.9800 . ?
C34 H34B 0.9800 . ?
C34 H34C 0.9800 . ?
O3 H3O 0.8400 . ?

loop_
_geom_torsion_atom_site_label_1
_geom_torsion_atom_site_label_2
_geom_torsion_atom_site_label_3
_geom_torsion_atom_site_label_4
_geom_torsion
_geom_torsion_site_symmetry_1
_geom_torsion_site_symmetry_2
_geom_torsion_site_symmetry_3
_geom_torsion_site_symmetry_4
_geom_torsion_publ_flag
C10 C1 C2 C3 -56.9(2) . . . . ?
C1 C2 C3 O3 -176.81(15) . . . . ?
C1 C2 C3 C4 58.9(2) . . . . ?
O3 C3 C4 C24 -50.09(19) . . . . ?
C2 C3 C4 C24 71.89(19) . . . . ?
O3 C3 C4 C23 67.61(18) . . . . ?
C2 C3 C4 C23 -170.41(15) . . . . ?
O3 C3 C4 C5 -175.83(13) . . . . ?
C2 C3 C4 C5 -53.85(18) . . . . ?
C24 C4 C5 C6 58.3(2) . . . . ?
C23 C4 C5 C6 -61.80(18) . . . . ?
C3 C4 C5 C6 -177.41(14) . . . . ?
C24 C4 C5 C10 -73.1(2) . . . . ?
C23 C4 C5 C10 166.74(15) . . . . ?
C3 C4 C5 C10 51.13(18) . . . . ?
C10 C5 C6 C7 -66.32(17) . . . . ?
C4 C5 C6 C7 158.55(13) . . . . ?
C5 C6 C7 C8 56.47(19) . . . . ?
C6 C7 C8 C26 77.47(18) . . . . ?
C6 C7 C8 C9 -43.9(2) . . . . ?
C6 C7 C8 C14 -163.00(14) . . . . ?
C7 C8 C9 C11 175.49(13) . . . . ?
C26 C8 C9 C11 56.03(17) . . . . ?
C14 C8 C9 C11 -63.83(15) . . . . ?
C7 C8 C9 C10 43.36(18) . . . . ?
C26 C8 C9 C10 -76.10(17) . . . . ?
C14 C8 C9 C10 164.04(13) . . . . ?
C2 C1 C10 C25 -72.49(17) . . . . ?
C2 C1 C10 C5 50.75(18) . . . . ?
C2 C1 C10 C9 164.55(13) . . . . ?
C6 C5 C10 C1 176.31(13) . . . . ?
C4 C5 C10 C1 -50.12(18) . . . . ?
C6 C5 C10 C25 -64.38(18) . . . . ?
C4 C5 C10 C25 69.19(19) . . . . ?
C6 C5 C10 C9 61.58(16) . . . . ?
C4 C5 C10 C9 -164.84(14) . . . . ?
C11 C9 C10 C1 62.30(17) . . . . ?
C8 C9 C10 C1 -167.30(13) . . . . ?
C11 C9 C10 C25 -56.4(2) . . . . ?
C8 C9 C10 C25 73.99(19) . . . . ?
C11 C9 C10 C5 177.82(14) . . . . ?
C8 C9 C10 C5 -51.78(17) . . . . ?
C8 C9 C11 C12 39.67(19) . . . . ?
C10 C9 C11 C12 173.90(14) . . . . ?
C9 C11 C12 C13 -8.4(3) . . . . ?
C11 C12 C13 C18 179.40(15) . . . . ?
C11 C12 C13 C14 2.0(3) . . . . ?
C12 C13 C14 C15 -147.50(16) . . . . ?
C18 C13 C14 C15 35.12(19) . . . . ?
C12 C13 C14 C27 95.18(18) . . . . ?
C18 C13 C14 C27 -82.20(17) . . . . ?
C12 C13 C14 C8 -26.3(2) . . . . ?
C18 C13 C14 C8 156.28(14) . . . . ?
C7 C8 C14 C13 177.27(14) . . . . ?
C26 C8 C14 C13 -64.48(17) . . . . ?
C9 C8 C14 C13 56.09(16) . . . . ?
C7 C8 C14 C15 -60.22(17) . . . . ?
C26 C8 C14 C15 58.02(17) . . . . ?
C9 C8 C14 C15 178.59(12) . . . . ?
C7 C8 C14 C27 58.80(19) . . . . ?
C26 C8 C14 C27 177.05(15) . . . . ?
C9 C8 C14 C27 -62.39(17) . . . . ?
C13 C14 C15 C16 -39.75(18) . . . . ?
C27 C14 C15 C16 77.41(17) . . . . ?
C8 C14 C15 C16 -160.72(13) . . . . ?
C14 C15 C16 C17 54.90(19) . . . . ?
C15 C16 C17 C28 58.49(18) . . . . ?
C15 C16 C17 C18 -61.36(18) . . . . ?
C15 C16 C17 C22 175.89(15) . . . . ?
C12 C13 C18 C17 138.80(16) . . . . ?
C14 C13 C18 C17 -43.75(18) . . . . ?
C12 C13 C18 C19 -95.52(18) . . . . ?
C14 C13 C18 C19 81.93(19) . . . . ?
C28 C17 C18 C13 -66.33(16) . . . . ?
C16 C17 C18 C13 54.64(17) . . . . ?
C22 C17 C18 C13 178.13(13) . . . . ?
C28 C17 C18 C19 167.31(14) . . . . ?
C16 C17 C18 C19 -71.71(17) . . . . ?
C22 C17 C18 C19 51.77(17) . . . . ?
C13 C18 C19 C20 -179.11(15) . . . . ?
C17 C18 C19 C20 -53.27(19) . . . . ?
C18 C19 C20 C21 52.84(19) . . . . ?
C18 C19 C20 C30 -69.6(2) . . . . ?
C18 C19 C20 C29 171.60(16) . . . . ?
C30 C20 C21 C22 69.13(19) . . . . ?
C29 C20 C21 C22 -171.85(15) . . . . ?
C19 C20 C21 C22 -53.59(19) . . . . ?
C20 C21 C22 C17 56.3(2) . . . . ?
C28 C17 C22 C21 -171.76(16) . . . . ?
C16 C17 C22 C21 67.8(2) . . . . ?
C18 C17 C22 C21 -54.18(18) . . . . ?
C16 C17 C28 O28 -141.61(18) . . . . ?
C18 C17 C28 O28 -21.5(2) . . . . ?
C22 C17 C28 O28 97.2(2) . . . . ?
C16 C17 C28 O29 41.14(19) . . . . ?
C18 C17 C28 O29 161.21(14) . . . . ?
C22 C17 C28 O29 -80.04(18) . . . . ?
O29 C31 C32 C33 -59.1(2) . . . . ?
C31 C32 C33 C34 -176.45(18) . . . . ?
O28 C28 O29 C31 4.7(3) . . . . ?
C17 C28 O29 C31 -177.96(15) . . . . ?
C32 C31 O29 C28 -178.40(16) . . . . ?

_cod_database_fobs_code 2109015
